data_1542305
loop_
_publ_author_name
'Pan, Zhiqiang'
'Qin, Xu-Jie'
'Liu, Ya-Ping'
'Wu, Ting'
'Luo, Xiao-Dong'
'Xia, Chengfeng'

_publ_section_title
;
 Alstoscholarisines H-J, Indole Alkaloids from Alstonia scholaris:
 Structural Evaluation and Bioinspired Synthesis of Alstoscholarisine H.
;
_journal_issue 4
_journal_name_full 'Organic letters'
_journal_page_first 654
_journal_page_last 657
_journal_paper_doi 10.1021/acs.orglett.5b03583
_journal_volume 18
_journal_year 2016
_chemical_absolute_configuration ad
_chemical_formula_moiety 'C19 H24 N2 O'
_chemical_formula_sum 'C19 H24 N2 O'
_chemical_formula_weight 296.40
_chemical_name_systematic
; 
 ? 
;
_space_group_IT_number 19
_symmetry_cell_setting orthorhombic
_symmetry_space_group_name_Hall 'P 2ac 2ab'
_symmetry_space_group_name_H-M 'P 21 21 21'
_atom_sites_solution_hydrogens geom
_atom_sites_solution_primary direct
_atom_sites_solution_secondary difmap
_audit_creation_method SHELXL-97
_cell_angle_alpha 90.00
_cell_angle_beta 90.00
_cell_angle_gamma 90.00
_cell_formula_units_Z 8
_cell_length_a 8.0376(8)
_cell_length_b 12.1437(13)
_cell_length_c 32.747(3)
_cell_measurement_reflns_used 7767
_cell_measurement_temperature 100(2)
_cell_measurement_theta_max 27.12
_cell_measurement_theta_min 2.51
_cell_volume 3196.3(6)
_computing_cell_refinement 'Bruker SAINT'
_computing_data_collection 'Bruker APEX2'
_computing_data_reduction 'Bruker SAINT'
_computing_molecular_graphics 'Bruker SHELXTL'
_computing_publication_material 'Bruker SHELXTL'
_computing_structure_refinement 'SHELXL-97 (Sheldrick, 2008)'
_computing_structure_solution 'SHELXS-97 (Sheldrick, 2008)'
_diffrn_ambient_temperature 100(2)
_diffrn_measured_fraction_theta_full 0.999
_diffrn_measured_fraction_theta_max 0.999
_diffrn_measurement_device_type 'Bruker APEX-II CCD'
_diffrn_measurement_method '\f and \w scans'
_diffrn_radiation_monochromator graphite
_diffrn_radiation_source 'fine-focus sealed tube'
_diffrn_radiation_type MoK\a
_diffrn_radiation_wavelength 0.71073
_diffrn_reflns_av_R_equivalents 0.0498
_diffrn_reflns_av_sigmaI/netI 0.0462
_diffrn_reflns_limit_h_max 10
_diffrn_reflns_limit_h_min -10
_diffrn_reflns_limit_k_max 16
_diffrn_reflns_limit_k_min -16
_diffrn_reflns_limit_l_max 43
_diffrn_reflns_limit_l_min -43
_diffrn_reflns_number 31806
_diffrn_reflns_theta_full 28.32
_diffrn_reflns_theta_max 28.32
_diffrn_reflns_theta_min 1.24
_exptl_absorpt_coefficient_mu 0.076
_exptl_absorpt_correction_T_max 0.9901
_exptl_absorpt_correction_T_min 0.9585
_exptl_absorpt_correction_type multi-scan
_exptl_absorpt_process_details sadabs
_exptl_crystal_colour colourless
_exptl_crystal_density_diffrn 1.232
_exptl_crystal_density_method 'not measured'
_exptl_crystal_description block
_exptl_crystal_F_000 1280
_exptl_crystal_size_max 0.56
_exptl_crystal_size_mid 0.25
_exptl_crystal_size_min 0.13
_refine_diff_density_max 0.266
_refine_diff_density_min -0.187
_refine_diff_density_rms 0.048
_refine_ls_abs_structure_details 'Flack H D (1983), Acta Cryst. A39, 876-881'
_refine_ls_abs_structure_Flack 0.1(12)
_refine_ls_extinction_method none
_refine_ls_goodness_of_fit_ref 1.065
_refine_ls_hydrogen_treatment constr
_refine_ls_matrix_type full
_refine_ls_number_parameters 405
_refine_ls_number_reflns 7963
_refine_ls_number_restraints 0
_refine_ls_restrained_S_all 1.065
_refine_ls_R_factor_all 0.0601
_refine_ls_R_factor_gt 0.0443
_refine_ls_shift/su_max 0.001
_refine_ls_shift/su_mean 0.000
_refine_ls_structure_factor_coef Fsqd
_refine_ls_weighting_details 'calc w=1/[\s^2^(Fo^2^)+(0.0653P)^2^+0.2543P] where P=(Fo^2^+2Fc^2^)/3'
_refine_ls_weighting_scheme calc
_refine_ls_wR_factor_gt 0.1078
_refine_ls_wR_factor_ref 0.1195
_reflns_number_gt 6645
_reflns_number_total 7963
_reflns_threshold_expression >2sigma(I)
_cod_data_source_file ol5b03583_si_003.cif
_cod_data_source_block mo_xp153_0m
_cod_depositor_comments
;
The following automatic conversions were performed:

'_symmetry_cell_setting' value 'Orthorhombic' changed to
'orthorhombic' according to
/usr/data/users/saulius/crontab/automatic-downloads/rss-feeds/ACS/lib/dictionaries/cif_core.dic
dictionary named 'cif_core.dic' version 2.4.2 from 2011-04-26.

Automatic conversion script
Id: cif_fix_values 4268 2015-11-12 08:31:59Z antanas 

 Adding full bibliography for 1542304--1542305.cif.
;
_cod_database_code 1542305

loop_
_symmetry_equiv_pos_as_xyz
'x, y, z'
'x+1/2, -y+1/2, -z'
'-x, y+1/2, -z+1/2'
'-x+1/2, -y, z+1/2'

loop_
_atom_site_label
_atom_site_type_symbol
_atom_site_fract_x
_atom_site_fract_y
_atom_site_fract_z
_atom_site_U_iso_or_equiv
_atom_site_adp_type
_atom_site_occupancy
_atom_site_symmetry_multiplicity
_atom_site_calc_flag
_atom_site_refinement_flags
O17 O 0.83468(19) 0.43226(11) 0.80576(4) 0.0285(3) Uani 1 1 d .
H17 H 0.8749 0.4959 0.8039 0.043 Uiso 1 1 calc R
O17' O 0.6610(2) 0.40631(13) 0.87724(5) 0.0421(4) Uani 1 1 d .
H17' H 0.6942 0.4200 0.8535 0.063 Uiso 1 1 calc R
N1 N 0.7468(2) 0.23147(12) 0.68391(4) 0.0210(3) Uani 1 1 d .
N4 N 1.0115(2) 0.12819(12) 0.67891(4) 0.0224(3) Uani 1 1 d .
N1' N 0.7427(2) 0.08591(12) 0.95782(4) 0.0211(3) Uani 1 1 d .
N4' N 0.4724(2) 0.07636(13) 0.99468(5) 0.0245(3) Uani 1 1 d .
C11 C 0.4501(3) 0.15928(16) 0.60107(5) 0.0250(4) Uani 1 1 d .
H11 H 0.4070 0.1000 0.5854 0.030 Uiso 1 1 calc R
C12 C 0.5702(2) 0.13818(16) 0.63029(5) 0.0242(4) Uani 1 1 d .
H12 H 0.6094 0.0655 0.6350 0.029 Uiso 1 1 calc R
C13 C 0.6316(2) 0.22704(15) 0.65253(5) 0.0213(4) Uani 1 1 d .
C3 C 0.8484(2) 0.14031(15) 0.69927(5) 0.0222(4) Uani 1 1 d .
H3 H 0.7846 0.0702 0.6959 0.027 Uiso 1 1 calc R
C21 C 1.1189(2) 0.22604(16) 0.68357(5) 0.0252(4) Uani 1 1 d .
H21A H 1.0720 0.2875 0.6674 0.030 Uiso 1 1 calc R
H21B H 1.2309 0.2093 0.6726 0.030 Uiso 1 1 calc R
C20 C 1.1346(2) 0.26140(16) 0.72751(5) 0.0248(4) Uani 1 1 d .
C19 C 1.2826(3) 0.28860(19) 0.74317(6) 0.0336(5) Uani 1 1 d .
H19 H 1.3769 0.2781 0.7261 0.040 Uiso 1 1 calc R
C18 C 1.3142(3) 0.3341(2) 0.78505(7) 0.0408(6) Uani 1 1 d .
H18A H 1.2078 0.3484 0.7987 0.061 Uiso 1 1 calc R
H18B H 1.3772 0.4029 0.7828 0.061 Uiso 1 1 calc R
H18C H 1.3782 0.2806 0.8010 0.061 Uiso 1 1 calc R
C10 C 0.3902(2) 0.26643(16) 0.59408(5) 0.0247(4) Uani 1 1 d .
H10 H 0.3081 0.2786 0.5737 0.030 Uiso 1 1 calc R
C9 C 0.4500(2) 0.35435(16) 0.61672(5) 0.0238(4) Uani 1 1 d .
H9 H 0.4084 0.4266 0.6122 0.029 Uiso 1 1 calc R
C8 C 0.5725(2) 0.33560(14) 0.64637(5) 0.0209(4) Uani 1 1 d .
C2 C 0.7600(2) 0.34023(14) 0.69768(5) 0.0207(4) Uani 1 1 d .
C7 C 0.6559(2) 0.40566(15) 0.67504(5) 0.0226(4) Uani 1 1 d .
C6 C 0.6321(3) 0.52834(15) 0.67842(6) 0.0305(4) Uani 1 1 d .
H6A H 0.7166 0.5590 0.6967 0.046 Uiso 1 1 calc R
H6B H 0.5211 0.5439 0.6894 0.046 Uiso 1 1 calc R
H6C H 0.6431 0.5619 0.6513 0.046 Uiso 1 1 calc R
C16 C 0.8635(2) 0.36678(15) 0.73495(5) 0.0215(4) Uani 1 1 d .
H16 H 0.9401 0.4288 0.7278 0.026 Uiso 1 1 calc R
C15 C 0.9707(2) 0.26862(15) 0.75005(5) 0.0233(4) Uani 1 1 d .
H15 H 0.9942 0.2791 0.7798 0.028 Uiso 1 1 calc R
C14 C 0.8765(3) 0.16036(15) 0.74457(5) 0.0236(4) Uani 1 1 d .
H14A H 0.9416 0.0990 0.7564 0.028 Uiso 1 1 calc R
H14B H 0.7682 0.1641 0.7589 0.028 Uiso 1 1 calc R
C5 C 0.9950(3) 0.10111(17) 0.63531(5) 0.0270(4) Uani 1 1 d .
H5A H 1.1054 0.0877 0.6237 0.040 Uiso 1 1 calc R
H5B H 0.9421 0.1627 0.6210 0.040 Uiso 1 1 calc R
H5C H 0.9264 0.0349 0.6322 0.040 Uiso 1 1 calc R
C17 C 0.7471(3) 0.40613(16) 0.76927(5) 0.0262(4) Uani 1 1 d .
H17A H 0.6857 0.4721 0.7599 0.031 Uiso 1 1 calc R
H17B H 0.6646 0.3477 0.7752 0.031 Uiso 1 1 calc R
C11' C 1.0174(3) -0.14749(16) 0.98761(6) 0.0295(4) Uani 1 1 d .
H11' H 1.0500 -0.1928 1.0099 0.035 Uiso 1 1 calc R
C12' C 0.9004(3) -0.06536(16) 0.99421(5) 0.0266(4) Uani 1 1 d .
H12' H 0.8539 -0.0533 1.0205 0.032 Uiso 1 1 calc R
C13' C 0.8534(2) -0.00120(14) 0.96079(5) 0.0207(4) Uani 1 1 d .
C3' C 0.6334(2) 0.13058(14) 0.99027(5) 0.0224(4) Uani 1 1 d .
H3' H 0.6937 0.1257 1.0169 0.027 Uiso 1 1 calc R
C21' C 0.3749(3) 0.07791(15) 0.95679(6) 0.0253(4) Uani 1 1 d .
H21C H 0.2611 0.0510 0.9627 0.030 Uiso 1 1 calc R
H21D H 0.4261 0.0265 0.9370 0.030 Uiso 1 1 calc R
C20' C 0.3634(3) 0.19054(15) 0.93761(5) 0.0232(4) Uani 1 1 d .
C19' C 0.2242(3) 0.22185(18) 0.91866(6) 0.0292(4) Uani 1 1 d .
H19' H 0.1319 0.1731 0.9199 0.035 Uiso 1 1 calc R
C18' C 0.2010(3) 0.3276(2) 0.89548(7) 0.0369(5) Uani 1 1 d .
H18D H 0.3100 0.3591 0.8889 0.055 Uiso 1 1 calc R
H18E H 0.1380 0.3798 0.9123 0.055 Uiso 1 1 calc R
H18F H 0.1398 0.3129 0.8702 0.055 Uiso 1 1 calc R
C15' C 0.5198(2) 0.25975(15) 0.93867(5) 0.0206(4) Uani 1 1 d .
H15' H 0.4888 0.3384 0.9337 0.025 Uiso 1 1 calc R
C16' C 0.6437(2) 0.22297(15) 0.90519(5) 0.0215(4) Uani 1 1 d .
H16' H 0.5782 0.2030 0.8803 0.026 Uiso 1 1 calc R
C2' C 0.7440(2) 0.12384(14) 0.91763(5) 0.0197(3) Uani 1 1 d .
C7' C 0.8517(2) 0.06203(15) 0.89483(5) 0.0207(4) Uani 1 1 d .
C8' C 0.9249(2) -0.01808(14) 0.92165(5) 0.0210(4) Uani 1 1 d .
C9' C 1.0434(2) -0.10102(15) 0.91609(6) 0.0239(4) Uani 1 1 d .
H9' H 1.0920 -0.1130 0.8900 0.029 Uiso 1 1 calc R
C10' C 1.0890(3) -0.16566(16) 0.94919(6) 0.0289(4) Uani 1 1 d .
H10' H 1.1691 -0.2225 0.9458 0.035 Uiso 1 1 calc R
C6' C 0.8871(3) 0.07180(17) 0.84973(5) 0.0286(4) Uani 1 1 d .
H6'1 H 0.8108 0.1255 0.8375 0.043 Uiso 1 1 calc R
H6'2 H 0.8713 0.0000 0.8367 0.043 Uiso 1 1 calc R
H6'3 H 1.0021 0.0963 0.8457 0.043 Uiso 1 1 calc R
C17' C 0.7583(3) 0.31903(16) 0.89416(6) 0.0296(4) Uani 1 1 d .
H17C H 0.8170 0.3453 0.9189 0.035 Uiso 1 1 calc R
H17D H 0.8425 0.2945 0.8741 0.035 Uiso 1 1 calc R
C14' C 0.6033(2) 0.25121(15) 0.98062(5) 0.0223(4) Uani 1 1 d .
H14C H 0.7103 0.2916 0.9804 0.027 Uiso 1 1 calc R
H14D H 0.5308 0.2844 1.0017 0.027 Uiso 1 1 calc R
C5' C 0.4815(3) -0.03609(17) 1.01071(6) 0.0332(5) Uani 1 1 d .
H5'1 H 0.5468 -0.0365 1.0360 0.050 Uiso 1 1 calc R
H5'2 H 0.5348 -0.0840 0.9905 0.050 Uiso 1 1 calc R
H5'3 H 0.3689 -0.0630 1.0164 0.050 Uiso 1 1 calc R

loop_
_atom_site_aniso_label
_atom_site_aniso_U_11
_atom_site_aniso_U_22
_atom_site_aniso_U_33
_atom_site_aniso_U_23
_atom_site_aniso_U_13
_atom_site_aniso_U_12
O17 0.0373(9) 0.0269(7) 0.0212(6) -0.0021(5) 0.0020(6) -0.0047(6)
O17' 0.0459(10) 0.0338(8) 0.0465(9) 0.0195(7) 0.0208(8) 0.0136(7)
N1 0.0251(8) 0.0171(7) 0.0209(7) 0.0007(6) -0.0037(6) 0.0012(6)
N4 0.0255(8) 0.0237(7) 0.0181(7) -0.0001(6) -0.0009(6) 0.0034(7)
N1' 0.0248(8) 0.0220(7) 0.0166(7) -0.0012(5) -0.0003(6) 0.0016(7)
N4' 0.0280(9) 0.0236(8) 0.0220(7) -0.0010(6) 0.0047(6) -0.0030(7)
C11 0.0260(10) 0.0276(9) 0.0214(8) -0.0019(7) 0.0015(7) -0.0016(8)
C12 0.0264(10) 0.0229(9) 0.0233(8) 0.0007(7) 0.0000(8) 0.0011(8)
C13 0.0227(9) 0.0225(9) 0.0187(8) 0.0029(7) 0.0003(7) 0.0020(7)
C3 0.0264(10) 0.0194(8) 0.0209(8) 0.0032(6) -0.0017(7) 0.0016(8)
C21 0.0259(10) 0.0284(9) 0.0214(8) 0.0008(7) 0.0014(8) 0.0004(8)
C20 0.0248(10) 0.0284(9) 0.0211(8) -0.0003(7) 0.0004(8) 0.0028(8)
C19 0.0255(11) 0.0451(12) 0.0304(10) -0.0076(9) 0.0016(9) 0.0012(9)
C18 0.0305(12) 0.0574(15) 0.0345(11) -0.0105(11) -0.0027(9) -0.0041(11)
C10 0.0228(10) 0.0334(10) 0.0180(8) 0.0044(7) 0.0008(7) 0.0016(8)
C9 0.0230(10) 0.0266(9) 0.0219(8) 0.0070(7) 0.0012(7) 0.0031(8)
C8 0.0214(9) 0.0209(8) 0.0205(8) 0.0027(7) 0.0039(7) 0.0016(7)
C2 0.0221(9) 0.0179(8) 0.0221(8) 0.0000(6) 0.0021(7) -0.0008(7)
C7 0.0229(10) 0.0213(8) 0.0234(8) 0.0023(7) 0.0017(7) 0.0007(7)
C6 0.0331(11) 0.0213(9) 0.0372(10) 0.0014(8) -0.0010(9) 0.0030(8)
C16 0.0220(9) 0.0222(8) 0.0202(8) -0.0013(6) 0.0014(7) -0.0008(8)
C15 0.0263(10) 0.0269(9) 0.0166(8) 0.0014(7) -0.0025(7) 0.0018(8)
C14 0.0282(10) 0.0243(9) 0.0184(8) 0.0035(7) 0.0014(7) 0.0027(8)
C5 0.0309(11) 0.0307(10) 0.0193(8) -0.0026(7) -0.0022(8) 0.0053(9)
C17 0.0268(10) 0.0260(9) 0.0257(9) -0.0038(7) 0.0006(8) -0.0002(8)
C11' 0.0395(12) 0.0229(9) 0.0261(9) 0.0026(7) -0.0085(9) 0.0008(9)
C12' 0.0348(11) 0.0259(9) 0.0192(8) 0.0008(7) -0.0027(8) 0.0012(8)
C13' 0.0227(9) 0.0186(8) 0.0210(8) -0.0022(6) -0.0024(7) -0.0021(7)
C3' 0.0291(10) 0.0216(9) 0.0165(7) -0.0019(6) 0.0031(7) 0.0002(8)
C21' 0.0242(10) 0.0235(9) 0.0281(9) -0.0058(7) 0.0046(8) -0.0035(8)
C20' 0.0228(10) 0.0263(9) 0.0204(8) -0.0053(7) 0.0036(7) -0.0019(8)
C19' 0.0244(10) 0.0371(11) 0.0260(9) -0.0041(8) 0.0005(8) -0.0046(9)
C18' 0.0319(12) 0.0491(14) 0.0299(10) 0.0052(9) -0.0073(9) 0.0021(10)
C15' 0.0213(9) 0.0213(8) 0.0192(8) -0.0009(6) 0.0002(7) 0.0016(7)
C16' 0.0227(9) 0.0223(9) 0.0195(8) 0.0020(6) 0.0005(7) 0.0020(8)
C2' 0.0204(9) 0.0212(8) 0.0174(8) 0.0008(6) -0.0011(7) -0.0031(7)
C7' 0.0216(9) 0.0219(9) 0.0185(8) -0.0012(6) -0.0006(7) -0.0015(7)
C8' 0.0232(9) 0.0195(8) 0.0203(8) -0.0015(6) -0.0018(7) -0.0028(7)
C9' 0.0228(9) 0.0249(9) 0.0239(8) -0.0057(7) -0.0003(7) -0.0003(8)
C10' 0.0304(11) 0.0228(9) 0.0334(10) -0.0055(8) -0.0090(8) 0.0048(8)
C6' 0.0320(11) 0.0324(10) 0.0214(8) 0.0023(7) 0.0038(8) 0.0036(9)
C17' 0.0277(11) 0.0259(10) 0.0350(10) 0.0073(8) 0.0085(9) 0.0023(8)
C14' 0.0252(10) 0.0213(9) 0.0204(8) -0.0037(6) 0.0010(7) -0.0006(7)
C5' 0.0399(13) 0.0265(10) 0.0332(10) 0.0058(8) 0.0072(9) -0.0031(9)

loop_
_atom_type_symbol
_atom_type_description
_atom_type_scat_dispersion_real
_atom_type_scat_dispersion_imag
_atom_type_scat_source
C C 0.0033 0.0016 'International Tables Vol C Tables 4.2.6.8 and 6.1.1.4'
H H 0.0000 0.0000 'International Tables Vol C Tables 4.2.6.8 and 6.1.1.4'
N N 0.0061 0.0033 'International Tables Vol C Tables 4.2.6.8 and 6.1.1.4'
O O 0.0106 0.0060 'International Tables Vol C Tables 4.2.6.8 and 6.1.1.4'

loop_
_geom_angle_atom_site_label_1
_geom_angle_atom_site_label_2
_geom_angle_atom_site_label_3
_geom_angle
C17 O17 H17 109.5
C17' O17' H17' 109.5
C13 N1 C2 109.05(14)
C13 N1 C3 126.75(15)
C2 N1 C3 124.09(15)
C5 N4 C21 109.44(14)
C5 N4 C3 112.35(15)
C21 N4 C3 113.06(14)
C13' N1' C2' 108.27(14)
C13' N1' C3' 127.58(14)
C2' N1' C3' 124.08(15)
C3' N4' C5' 114.35(16)
C3' N4' C21' 112.60(14)
C5' N4' C21' 109.95(15)
C12 C11 C10 121.53(18)
C12 C11 H11 119.2
C10 C11 H11 119.2
C11 C12 C13 117.76(17)
C11 C12 H12 121.1
C13 C12 H12 121.1
N1 C13 C12 130.97(16)
N1 C13 C8 107.11(15)
C12 C13 C8 121.87(17)
N1 C3 N4 114.49(14)
N1 C3 C14 107.27(15)
N4 C3 C14 108.94(15)
N1 C3 H3 108.7
N4 C3 H3 108.7
C14 C3 H3 108.7
N4 C21 C20 112.15(15)
N4 C21 H21A 109.2
C20 C21 H21A 109.2
N4 C21 H21B 109.2
C20 C21 H21B 109.2
H21A C21 H21B 107.9
C19 C20 C21 120.75(18)
C19 C20 C15 125.01(17)
C21 C20 C15 114.16(16)
C20 C19 C18 126.3(2)
C20 C19 H19 116.8
C18 C19 H19 116.8
C19 C18 H18A 109.5
C19 C18 H18B 109.5
H18A C18 H18B 109.5
C19 C18 H18C 109.5
H18A C18 H18C 109.5
H18B C18 H18C 109.5
C9 C10 C11 120.49(17)
C9 C10 H10 119.8
C11 C10 H10 119.8
C10 C9 C8 119.28(17)
C10 C9 H9 120.4
C8 C9 H9 120.4
C9 C8 C13 119.07(17)
C9 C8 C7 133.31(17)
C13 C8 C7 107.59(16)
C7 C2 N1 109.05(16)
C7 C2 C16 130.42(16)
N1 C2 C16 120.20(15)
C2 C7 C8 107.19(16)
C2 C7 C6 127.64(17)
C8 C7 C6 125.16(17)
C7 C6 H6A 109.5
C7 C6 H6B 109.5
H6A C6 H6B 109.5
C7 C6 H6C 109.5
H6A C6 H6C 109.5
H6B C6 H6C 109.5
C2 C16 C17 108.78(15)
C2 C16 C15 113.51(14)
C17 C16 C15 110.07(14)
C2 C16 H16 108.1
C17 C16 H16 108.1
C15 C16 H16 108.1
C20 C15 C14 108.93(15)
C20 C15 C16 111.88(15)
C14 C15 C16 110.40(15)
C20 C15 H15 108.5
C14 C15 H15 108.5
C16 C15 H15 108.5
C3 C14 C15 109.04(14)
C3 C14 H14A 109.9
C15 C14 H14A 109.9
C3 C14 H14B 109.9
C15 C14 H14B 109.9
H14A C14 H14B 108.3
N4 C5 H5A 109.5
N4 C5 H5B 109.5
H5A C5 H5B 109.5
N4 C5 H5C 109.5
H5A C5 H5C 109.5
H5B C5 H5C 109.5
O17 C17 C16 112.49(16)
O17 C17 H17A 109.1
C16 C17 H17A 109.1
O17 C17 H17B 109.1
C16 C17 H17B 109.1
H17A C17 H17B 107.8
C12' C11' C10' 122.09(17)
C12' C11' H11' 119.0
C10' C11' H11' 119.0
C11' C12' C13' 117.55(17)
C11' C12' H12' 121.2
C13' C12' H12' 121.2
N1' C13' C12' 130.92(17)
N1' C13' C8' 107.85(15)
C12' C13' C8' 121.21(17)
N4' C3' N1' 115.58(14)
N4' C3' C14' 108.37(15)
N1' C3' C14' 107.36(14)
N4' C3' H3' 108.4
N1' C3' H3' 108.4
C14' C3' H3' 108.4
N4' C21' C20' 113.34(15)
N4' C21' H21C 108.9
C20' C21' H21C 108.9
N4' C21' H21D 108.9
C20' C21' H21D 108.9
H21C C21' H21D 107.7
C19' C20' C21' 120.22(19)
C19' C20' C15' 123.29(18)
C21' C20' C15' 116.35(17)
C20' C19' C18' 125.6(2)
C20' C19' H19' 117.2
C18' C19' H19' 117.2
C19' C18' H18D 109.5
C19' C18' H18E 109.5
H18D C18' H18E 109.5
C19' C18' H18F 109.5
H18D C18' H18F 109.5
H18E C18' H18F 109.5
C20' C15' C14' 110.31(14)
C20' C15' C16' 110.99(14)
C14' C15' C16' 109.49(15)
C20' C15' H15' 108.7
C14' C15' H15' 108.7
C16' C15' H15' 108.7
C2' C16' C17' 110.57(16)
C2' C16' C15' 112.58(14)
C17' C16' C15' 109.56(15)
C2' C16' H16' 108.0
C17' C16' H16' 108.0
C15' C16' H16' 108.0
C7' C2' N1' 109.81(16)
C7' C2' C16' 129.07(16)
N1' C2' C16' 121.04(15)
C2' C7' C8' 107.28(15)
C2' C7' C6' 127.63(17)
C8' C7' C6' 125.08(17)
C9' C8' C13' 119.82(16)
C9' C8' C7' 133.40(17)
C13' C8' C7' 106.78(16)
C10' C9' C8' 119.06(17)
C10' C9' H9' 120.5
C8' C9' H9' 120.5
C9' C10' C11' 120.26(18)
C9' C10' H10' 119.9
C11' C10' H10' 119.9
C7' C6' H6'1 109.5
C7' C6' H6'2 109.5
H6'1 C6' H6'2 109.5
C7' C6' H6'3 109.5
H6'1 C6' H6'3 109.5
H6'2 C6' H6'3 109.5
O17' C17' C16' 109.15(17)
O17' C17' H17C 109.8
C16' C17' H17C 109.8
O17' C17' H17D 109.8
C16' C17' H17D 109.8
H17C C17' H17D 108.3
C3' C14' C15' 108.76(14)
C3' C14' H14C 109.9
C15' C14' H14C 109.9
C3' C14' H14D 109.9
C15' C14' H14D 109.9
H14C C14' H14D 108.3
N4' C5' H5'1 109.5
N4' C5' H5'2 109.5
H5'1 C5' H5'2 109.5
N4' C5' H5'3 109.5
H5'1 C5' H5'3 109.5
H5'2 C5' H5'3 109.5

loop_
_geom_bond_atom_site_label_1
_geom_bond_atom_site_label_2
_geom_bond_distance
O17 C17 1.423(2)
O17 H17 0.8400
O17' C17' 1.429(2)
O17' H17' 0.8400
N1 C13 1.385(2)
N1 C2 1.399(2)
N1 C3 1.465(2)
N4 C5 1.471(2)
N4 C21 1.477(2)
N4 C3 1.478(2)
N1' C13' 1.386(2)
N1' C2' 1.394(2)
N1' C3' 1.482(2)
N4' C3' 1.458(3)
N4' C5' 1.465(3)
N4' C21' 1.468(2)
C11 C12 1.383(3)
C11 C10 1.406(3)
C11 H11 0.9500
C12 C13 1.393(3)
C12 H12 0.9500
C13 C8 1.416(2)
C3 C14 1.520(2)
C3 H3 1.0000
C21 C20 1.507(2)
C21 H21A 0.9900
C21 H21B 0.9900
C20 C19 1.337(3)
C20 C15 1.513(3)
C19 C18 1.500(3)
C19 H19 0.9500
C18 H18A 0.9800
C18 H18B 0.9800
C18 H18C 0.9800
C10 C9 1.386(3)
C10 H10 0.9500
C9 C8 1.401(3)
C9 H9 0.9500
C8 C7 1.434(3)
C2 C7 1.372(3)
C2 C16 1.511(2)
C7 C6 1.506(3)
C6 H6A 0.9800
C6 H6B 0.9800
C6 H6C 0.9800
C16 C17 1.538(2)
C16 C15 1.552(3)
C16 H16 1.0000
C15 C14 1.528(3)
C15 H15 1.0000
C14 H14A 0.9900
C14 H14B 0.9900
C5 H5A 0.9800
C5 H5B 0.9800
C5 H5C 0.9800
C17 H17A 0.9900
C17 H17B 0.9900
C11' C12' 1.388(3)
C11' C10' 1.401(3)
C11' H11' 0.9500
C12' C13' 1.395(2)
C12' H12' 0.9500
C13' C8' 1.419(2)
C3' C14' 1.518(3)
C3' H3' 1.0000
C21' C20' 1.508(3)
C21' H21C 0.9900
C21' H21D 0.9900
C20' C19' 1.335(3)
C20' C15' 1.512(3)
C19' C18' 1.504(3)
C19' H19' 0.9500
C18' H18D 0.9800
C18' H18E 0.9800
C18' H18F 0.9800
C15' C14' 1.533(2)
C15' C16' 1.547(2)
C15' H15' 1.0000
C16' C2' 1.505(3)
C16' C17' 1.529(3)
C16' H16' 1.0000
C2' C7' 1.368(3)
C7' C8' 1.436(3)
C7' C6' 1.509(2)
C8' C9' 1.398(3)
C9' C10' 1.388(3)
C9' H9' 0.9500
C10' H10' 0.9500
C6' H6'1 0.9800
C6' H6'2 0.9800
C6' H6'3 0.9800
C17' H17C 0.9900
C17' H17D 0.9900
C14' H14C 0.9900
C14' H14D 0.9900
C5' H5'1 0.9800
C5' H5'2 0.9800
C5' H5'3 0.9800

loop_
_geom_hbond_atom_site_label_D
_geom_hbond_atom_site_label_H
_geom_hbond_atom_site_label_A
_geom_hbond_distance_DH
_geom_hbond_distance_HA
_geom_hbond_distance_DA
_geom_hbond_angle_DHA
_geom_hbond_site_symmetry_A
O17 H17 N4 0.84 1.93 2.728(2) 157.7 3_756
O17' H17' O17 0.84 1.93 2.743(2) 161.8 .

loop_
_geom_torsion_atom_site_label_1
_geom_torsion_atom_site_label_2
_geom_torsion_atom_site_label_3
_geom_torsion_atom_site_label_4
_geom_torsion
C10 C11 C12 C13 -0.5(3)
C2 N1 C13 C12 -176.89(19)
C3 N1 C13 C12 6.7(3)
C2 N1 C13 C8 0.4(2)
C3 N1 C13 C8 -176.00(17)
C11 C12 C13 N1 178.10(18)
C11 C12 C13 C8 1.1(3)
C13 N1 C3 N4 90.5(2)
C2 N1 C3 N4 -85.4(2)
C13 N1 C3 C14 -148.50(18)
C2 N1 C3 C14 35.6(2)
C5 N4 C3 N1 -63.75(19)
C21 N4 C3 N1 60.74(19)
C5 N4 C3 C14 176.18(15)
C21 N4 C3 C14 -59.34(18)
C5 N4 C21 C20 177.37(16)
C3 N4 C21 C20 51.3(2)
N4 C21 C20 C19 135.3(2)
N4 C21 C20 C15 -47.9(2)
C21 C20 C19 C18 174.5(2)
C15 C20 C19 C18 -1.9(4)
C12 C11 C10 C9 -0.4(3)
C11 C10 C9 C8 0.8(3)
C10 C9 C8 C13 -0.2(3)
C10 C9 C8 C7 -178.14(19)
N1 C13 C8 C9 -178.37(16)
C12 C13 C8 C9 -0.8(3)
N1 C13 C8 C7 0.1(2)
C12 C13 C8 C7 177.67(17)
C13 N1 C2 C7 -0.8(2)
C3 N1 C2 C7 175.77(16)
C13 N1 C2 C16 173.33(16)
C3 N1 C2 C16 -10.1(3)
N1 C2 C7 C8 0.8(2)
C16 C2 C7 C8 -172.52(18)
N1 C2 C7 C6 -178.47(19)
C16 C2 C7 C6 8.2(3)
C9 C8 C7 C2 177.6(2)
C13 C8 C7 C2 -0.5(2)
C9 C8 C7 C6 -3.1(3)
C13 C8 C7 C6 178.76(18)
C7 C2 C16 C17 59.6(3)
N1 C2 C16 C17 -113.07(18)
C7 C2 C16 C15 -177.49(18)
N1 C2 C16 C15 9.8(2)
C19 C20 C15 C14 -131.4(2)
C21 C20 C15 C14 52.0(2)
C19 C20 C15 C16 106.3(2)
C21 C20 C15 C16 -70.4(2)
C2 C16 C15 C20 84.89(19)
C17 C16 C15 C20 -152.92(15)
C2 C16 C15 C14 -36.6(2)
C17 C16 C15 C14 85.59(18)
N1 C3 C14 C15 -61.5(2)
N4 C3 C14 C15 62.96(19)
C20 C15 C14 C3 -58.91(19)
C16 C15 C14 C3 64.31(19)
C2 C16 C17 O17 179.58(14)
C15 C16 C17 O17 54.6(2)
C10' C11' C12' C13' 0.9(3)
C2' N1' C13' C12' 178.3(2)
C3' N1' C13' C12' -4.3(3)
C2' N1' C13' C8' -0.2(2)
C3' N1' C13' C8' 177.16(16)
C11' C12' C13' N1' -179.38(19)
C11' C12' C13' C8' -1.0(3)
C5' N4' C3' N1' 69.2(2)
C21' N4' C3' N1' -57.3(2)
C5' N4' C3' C14' -170.30(15)
C21' N4' C3' C14' 63.26(18)
C13' N1' C3' N4' -86.4(2)
C2' N1' C3' N4' 90.6(2)
C13' N1' C3' C14' 152.59(17)
C2' N1' C3' C14' -30.5(2)
C3' N4' C21' C20' -49.6(2)
C5' N4' C21' C20' -178.42(16)
N4' C21' C20' C19' -144.40(18)
N4' C21' C20' C15' 39.8(2)
C21' C20' C19' C18' -174.84(18)
C15' C20' C19' C18' 0.7(3)
C19' C20' C15' C14' 141.42(18)
C21' C20' C15' C14' -42.9(2)
C19' C20' C15' C16' -97.0(2)
C21' C20' C15' C16' 78.63(18)
C20' C15' C16' C2' -81.28(19)
C14' C15' C16' C2' 40.7(2)
C20' C15' C16' C17' 155.24(15)
C14' C15' C16' C17' -82.75(18)
C13' N1' C2' C7' 0.7(2)
C3' N1' C2' C7' -176.75(16)
C13' N1' C2' C16' -176.29(16)
C3' N1' C2' C16' 6.3(3)
C17' C16' C2' C7' -64.5(2)
C15' C16' C2' C7' 172.58(18)
C17' C16' C2' N1' 111.82(19)
C15' C16' C2' N1' -11.1(2)
N1' C2' C7' C8' -0.9(2)
C16' C2' C7' C8' 175.74(18)
N1' C2' C7' C6' 177.65(18)
C16' C2' C7' C6' -5.7(3)
N1' C13' C8' C9' 179.29(16)
C12' C13' C8' C9' 0.6(3)
N1' C13' C8' C7' -0.4(2)
C12' C13' C8' C7' -179.07(18)
C2' C7' C8' C9' -178.8(2)
C6' C7' C8' C9' 2.6(3)
C2' C7' C8' C13' 0.8(2)
C6' C7' C8' C13' -177.81(17)
C13' C8' C9' C10' 0.0(3)
C7' C8' C9' C10' 179.6(2)
C8' C9' C10' C11' -0.2(3)
C12' C11' C10' C9' -0.2(3)
C2' C16' C17' O17' 172.16(15)
C15' C16' C17' O17' -63.20(19)
N4' C3' C14' C15' -65.66(18)
N1' C3' C14' C15' 59.84(19)
C20' C15' C14' C3' 54.87(19)
C16' C15' C14' C3' -67.55(19)
